data_4314231
loop_
_publ_author_name
'Jacques Pl\'evert'
'Rebeca Sanchez-Smith'
'Travis M. Gentz'
'Hailian Li'
'Thomas L. Groy'
'Omar M. Yaghi'
'Michael O'Keeffe'

_publ_contact_author_address
;
Jacques Plevert
Department of Chemistry & Biochemistry
Physical Sciences D-121
Arizona State University
Tempe, AZ 85287-1604  
USA
;
_publ_contact_author_email JPlevert@asu.edu
_publ_contact_author_name 'Jacques Plevert'
_publ_section_title
;
 Synthesis and Characterization of Zirconogermanates
;
_journal_name_full 'Inorganic Chemistry'
_journal_page_first 5954
_journal_page_last 5959
_journal_paper_doi 10.1021/ic034298g
_journal_volume 42
_journal_year 2003
_chemical_formula_sum 'C2 Ge3 N2 O9 Zr'
_chemical_formula_weight 505.02
_space_group_IT_number 7
_symmetry_cell_setting monoclinic
_symmetry_space_group_name_Hall 'P -2yac'
_symmetry_space_group_name_H-M 'P 1 n 1'
_cell_angle_alpha 90.0
_cell_angle_beta 104.7932(12)
_cell_angle_gamma 90.0
_cell_formula_units_Z 2
_cell_length_a 13.76106(29)
_cell_length_b 7.72942(17)
_cell_length_c 11.23313(25)
_cell_volume 1155.21(4)
_cod_data_source_file ic034298gsi20030318_100311_4.cif
_cod_data_source_block ASU-26
_cod_depositor_comments
;
The following automatic conversions were performed:

'_geom_angle_publ_flag' value 'N' changed to 'n' according to the
built-in table from CIF Core dictionary named 'cif_core.dic' version
2.4.1 from 2010-06-29 (88 times).

'_geom_bond_publ_flag' value 'N'
changed to 'n' according to the built-in table from CIF Core
dictionary named 'cif_core.dic' version 2.4.1 from 2010-06-29 (84
times).

Automatic conversion script
Id: cif_fix_values 1646 2011-03-28 12:23:43Z adriana 
;
_cod_database_code 4314231

loop_
_symmetry_equiv_pos_site_id
_symmetry_equiv_pos_as_xyz
1 +x,+y,+z
2 +x+1/2,-y,+z+1/2

loop_
_atom_site_type_symbol
_atom_site_label
_atom_site_fract_x
_atom_site_fract_y
_atom_site_fract_z
_atom_site_occupancy
_atom_site_thermal_displace_type
_atom_site_U_iso_or_equiv
ZR+4 Zr1 0.2904(6) 0.2484(16) 0.8939(7) 1.0 Uiso 0.0101(14)
ZR+4 Zr2 0.2829(7) 0.7597(16) 0.3878(7) 1.0 Uiso 0.0101(14)
GE+4 Ge1 0.2048(11) -0.0328(17) 0.0956(11) 1.0 Uiso 0.0146(11)
GE+4 Ge2 0.2057(11) 0.5574(18) 0.0839(11) 1.0 Uiso 0.0146(11)
GE+4 Ge3 0.0605(7) 0.2601(18) -0.0435(9) 1.0 Uiso 0.0146(11)
GE+4 Ge4 0.2301(10) 0.4676(17) 0.6118(10) 1.0 Uiso 0.0146(11)
GE+4 Ge5 0.2223(11) 1.0524(18) 0.5969(12) 1.0 Uiso 0.0146(11)
GE+4 Ge6 0.0689(6) 0.7520(20) 0.4925(9) 1.0 Uiso 0.0146(11)
O O1 0.2844(21) 0.0607(28) 0.7552(13) 1.0 Uiso 0.0166(28)
O O2 0.2928(17) 0.0526(26) 1.0223(17) 1.0 Uiso 0.0166(28)
O O3 0.2947(18) 0.4363(26) 1.0303(18) 1.0 Uiso 0.0166(28)
O O4 0.2899(19) 0.4451(28) 0.7656(13) 1.0 Uiso 0.0166(28)
O O5 0.4402(9) 0.258(7) 0.9572(30) 1.0 Uiso 0.0166(28)
O O6 0.1264(15) 0.260(7) 0.8463(20) 1.0 Uiso 0.0166(28)
O O7 0.1805(23) 0.7652(20) 0.0252(21) 1.0 Uiso 0.0166(28)
O O8 0.0947(12) 0.0878(33) 0.0584(30) 1.0 Uiso 0.0166(28)
O O9 0.0924(11) 0.4464(30) 0.0436(34) 1.0 Uiso 0.0166(28)
O O10 0.2562(23) 0.5703(28) 0.2458(13) 1.0 Uiso 0.0166(28)
O O11 0.3046(18) 0.5633(27) 0.5224(17) 1.0 Uiso 0.0166(28)
O O12 0.3074(17) 0.9486(26) 0.5268(17) 1.0 Uiso 0.0166(28)
O O13 0.2618(20) 0.9553(27) 0.2528(13) 1.0 Uiso 0.0166(28)
O O14 0.4332(10) 0.753(7) 0.3987(25) 1.0 Uiso 0.0166(28)
O O15 0.1210(16) 0.749(7) 0.3681(19) 1.0 Uiso 0.0166(28)
O O16 0.2028(23) 0.2644(19) 0.5404(21) 1.0 Uiso 0.0166(28)
O O17 0.1191(15) 0.585(4) 0.5956(29) 1.0 Uiso 0.0166(28)
O O18 0.1075(11) 0.9465(28) 0.5699(34) 1.0 Uiso 0.0166(28)
N C1 0.3667(29) 0.253(12) 0.378(4) 1.0 Uiso 0.012(8)
C C2 0.414(4) 0.333(6) 0.285(5) 1.0 Uiso 0.012(8)
C C3 0.5199(32) 0.275(6) 0.303(5) 1.0 Uiso 0.012(8)
N C4 0.5212(35) 0.081(6) 0.302(6) 1.0 Uiso 0.012(8)
N C5 0.3356(28) 0.747(13) 0.829(4) 1.0 Uiso 0.012(8)
C C6 0.444(4) 0.788(8) 0.8770(34) 1.0 Uiso 0.012(8)
C C7 0.497(4) 0.795(6) 0.777(6) 1.0 Uiso 0.012(8)
N C8 0.480(5) 0.965(7) 0.710(5) 1.0 Uiso 0.012(8)

loop_
_geom_angle_atom_site_label_1
_geom_angle_atom_site_label_2
_geom_angle_atom_site_label_3
_geom_angle
_geom_angle_site_symmetry_1
_geom_angle_site_symmetry_2
_geom_angle_site_symmetry_3
_geom_angle_publ_flag
O1 Zr1 O2 90.1(4) 1_555 . 1_555 n
O1 Zr1 O3 179.245(7) 1_555 . 1_555 n
O1 Zr1 O4 89.9(4) 1_555 . 1_555 n
O1 Zr1 O5 97.5(15) 1_555 . 1_555 n
O1 Zr1 O6 90.2(13) 1_555 . 1_555 n
O2 Zr1 O3 90.3(4) 1_555 . 1_555 n
O2 Zr1 O4 179.327(6) 1_555 . 1_555 n
O2 Zr1 O5 87.0(14) 1_555 . 1_555 n
O2 Zr1 O6 91.8(13) 1_555 . 1_555 n
O3 Zr1 O4 89.7(4) 1_555 . 1_555 n
O3 Zr1 O5 83.1(14) 1_555 . 1_555 n
O3 Zr1 O6 89.1(13) 1_555 . 1_555 n
O4 Zr1 O5 92.3(15) 1_555 . 1_555 n
O4 Zr1 O6 88.9(13) 1_555 . 1_555 n
O5 Zr1 O6 172.2(16) 1_555 . 1_555 n
O10 Zr2 O11 90.5(4) 1_555 . 1_555 n
O10 Zr2 O12 179.2(6) 1_555 . 1_555 n
O10 Zr2 O13 89.3(4) 1_555 . 1_555 n
O10 Zr2 O14 90.3(16) 1_555 . 1_555 n
O10 Zr2 O15 85.4(13) 1_555 . 1_555 n
O11 Zr2 O12 90.0(4) 1_555 . 1_555 n
O11 Zr2 O13 179.7079(31) 1_555 . 1_555 n
O11 Zr2 O14 89.0(14) 1_555 . 1_555 n
O11 Zr2 O15 89.9(14) 1_555 . 1_555 n
O12 Zr2 O13 90.2(4) 1_555 . 1_555 n
O12 Zr2 O14 90.3(14) 1_555 . 1_555 n
O12 Zr2 O15 93.9(13) 1_555 . 1_555 n
O13 Zr2 O14 90.8(15) 1_555 . 1_555 n
O13 Zr2 O15 90.3(14) 1_555 . 1_555 n
O14 Zr2 O15 175.6(21) 1_555 . 1_555 n
O2 Ge1 O7 101.5(13) 1_554 . 1_545 n
O2 Ge1 O8 110.4(10) 1_554 . 1_555 n
O2 Ge1 O13 108.0(13) 1_554 . 1_545 n
O7 Ge1 O8 108.5(16) 1_545 . 1_555 n
O7 Ge1 O13 113.4(13) 1_545 . 1_545 n
O8 Ge1 O13 114.3(15) 1_555 . 1_545 n
O3 Ge2 O7 116.7(14) 1_554 . 1_555 n
O3 Ge2 O9 107.7(10) 1_554 . 1_555 n
O3 Ge2 O10 104.8(12) 1_554 . 1_555 n
O7 Ge2 O9 106.2(15) 1_555 . 1_555 n
O7 Ge2 O10 108.9(13) 1_555 . 1_555 n
O9 Ge2 O10 112.6(16) 1_555 . 1_555 n
O6 Ge3 O8 111.8(16) 1_554 . 1_555 n
O6 Ge3 O9 107.7(17) 1_554 . 1_555 n
O6 Ge3 O14 113.9(13) 1_554 . 2_464 n
O8 Ge3 O9 106.1(14) 1_555 . 1_555 n
O8 Ge3 O14 106.5(17) 1_555 . 2_464 n
O9 Ge3 O14 110.5(18) 1_555 . 2_464 n
O4 Ge4 O11 114.4(12) 1_555 . 1_555 n
O4 Ge4 O16 111.0(13) 1_555 . 1_555 n
O4 Ge4 O17 109.8(14) 1_555 . 1_555 n
O11 Ge4 O16 101.6(13) 1_555 . 1_555 n
O11 Ge4 O17 110.0(10) 1_555 . 1_555 n
O16 Ge4 O17 109.6(16) 1_555 . 1_555 n
O1 Ge5 O12 105.1(11) 1_565 . 1_555 n
O1 Ge5 O16 108.7(13) 1_565 . 1_565 n
O1 Ge5 O18 112.2(16) 1_565 . 1_555 n
O12 Ge5 O16 108.8(13) 1_555 . 1_565 n
O12 Ge5 O18 112.7(10) 1_555 . 1_555 n
O16 Ge5 O18 109.2(15) 1_565 . 1_555 n
O5 Ge6 O15 115.5(14) 2_464 . 1_555 n
O5 Ge6 O17 109.2(17) 2_464 . 1_555 n
O5 Ge6 O18 108.6(18) 2_464 . 1_555 n
O15 Ge6 O17 110.3(16) 1_555 . 1_555 n
O15 Ge6 O18 106.2(17) 1_555 . 1_555 n
O17 Ge6 O18 106.7(15) 1_555 . 1_555 n
Zr1 O1 Ge5 133.2(12) 1_555 . 1_545 n
Zr1 O2 Ge1 134.9(13) 1_555 . 1_556 n
Zr1 O3 Ge2 136.3(13) 1_555 . 1_556 n
Zr1 O4 Ge4 132.9(12) 1_555 . 1_555 n
Zr1 O5 Ge6 171.4(25) 1_555 . 2_565 n
Zr1 O6 Ge3 121.9(13) 1_555 . 1_556 n
Ge1 O7 Ge2 131.2(14) 1_565 . 1_555 n
Ge1 O8 Ge3 129.9(7) 1_555 . 1_555 n
Ge2 O9 Ge3 129.7(7) 1_555 . 1_555 n
Zr2 O10 Ge2 139.0(12) 1_555 . 1_555 n
Zr2 O11 Ge4 135.3(13) 1_555 . 1_555 n
Zr2 O12 Ge5 130.5(13) 1_555 . 1_555 n
Zr2 O13 Ge1 135.3(12) 1_555 . 1_565 n
Zr2 O14 Ge3 161.6(19) 1_555 . 2_565 n
Zr2 O15 Ge6 122.8(12) 1_555 . 1_555 n
Ge4 O16 Ge5 132.3(14) 1_555 . 1_545 n
Ge4 O17 Ge6 129.6(7) 1_555 . 1_555 n
Ge5 O18 Ge6 129.7(7) 1_555 . 1_555 n
C1 C2 C3 111.2(18) 1_555 . 1_555 n
C2 C3 C4 108.2(17) 1_555 . 1_555 n
C5 C6 C7 111.8(18) 1_555 . 1_555 n
C6 C7 C8 111.3(18) 1_555 . 1_555 n

loop_
_geom_bond_atom_site_label_1
_geom_bond_atom_site_label_2
_geom_bond_distance
_geom_bond_site_symmetry_1
_geom_bond_site_symmetry_2
_geom_bond_publ_flag
Zr1 O1 2.114(11) . 1_555 n
Zr1 O2 2.086(11) . 1_555 n
Zr1 O3 2.102(11) . 1_555 n
Zr1 O4 2.094(11) . 1_555 n
Zr1 O5 2.003(13) . 1_555 n
Zr1 O6 2.185(19) . 1_555 n
Zr2 O10 2.127(11) . 1_555 n
Zr2 O11 2.109(11) . 1_555 n
Zr2 O12 2.102(11) . 1_555 n
Zr2 O13 2.108(11) . 1_555 n
Zr2 O14 2.042(14) . 1_555 n
Zr2 O15 2.184(19) . 1_555 n
Ge1 O2 1.758(11) . 1_554 n
Ge1 O7 1.744(11) . 1_545 n
Ge1 O8 1.737(10) . 1_555 n
Ge1 O13 1.742(10) . 1_545 n
Ge2 O3 1.764(11) . 1_554 n
Ge2 O7 1.737(11) . 1_555 n
Ge2 O9 1.735(10) . 1_555 n
Ge2 O10 1.776(10) . 1_555 n
Ge3 O6 1.711(11) . 1_554 n
Ge3 O8 1.741(11) . 1_555 n
Ge3 O9 1.733(11) . 1_555 n
Ge3 O14 1.708(10) . 2_464 n
Ge4 O4 1.723(10) . 1_555 n
Ge4 O11 1.770(11) . 1_555 n
Ge4 O16 1.760(11) . 1_555 n
Ge4 O17 1.744(10) . 1_555 n
Ge5 O1 1.766(10) . 1_565 n
Ge5 O12 1.762(11) . 1_555 n
Ge5 O16 1.753(11) . 1_565 n
Ge5 O18 1.737(10) . 1_555 n
Ge6 O5 1.715(10) . 2_464 n
Ge6 O15 1.726(11) . 1_555 n
Ge6 O17 1.756(11) . 1_555 n
Ge6 O18 1.750(11) . 1_555 n
O1 Zr1 2.114(11) . 1_555 n
O1 Ge5 1.766(10) . 1_545 n
O2 Zr1 2.086(11) . 1_555 n
O2 Ge1 1.758(11) . 1_556 n
O3 Zr1 2.102(11) . 1_555 n
O3 Ge2 1.764(11) . 1_556 n
O4 Zr1 2.094(11) . 1_555 n
O4 Ge4 1.723(10) . 1_555 n
O5 Zr1 2.003(13) . 1_555 n
O5 Ge6 1.715(10) . 2_565 n
O6 Zr1 2.185(19) . 1_555 n
O6 Ge3 1.711(11) . 1_556 n
O7 Ge1 1.744(11) . 1_565 n
O7 Ge2 1.737(11) . 1_555 n
O8 Ge1 1.737(10) . 1_555 n
O8 Ge3 1.741(11) . 1_555 n
O9 Ge2 1.735(10) . 1_555 n
O9 Ge3 1.733(11) . 1_555 n
O10 Zr2 2.127(11) . 1_555 n
O10 Ge2 1.776(10) . 1_555 n
O11 Zr2 2.109(11) . 1_555 n
O11 Ge4 1.770(11) . 1_555 n
O12 Zr2 2.102(11) . 1_555 n
O12 Ge5 1.762(11) . 1_555 n
O13 Zr2 2.108(11) . 1_555 n
O13 Ge1 1.742(10) . 1_565 n
O14 Zr2 2.042(14) . 1_555 n
O14 Ge3 1.708(10) . 2_565 n
O15 Zr2 2.184(19) . 1_555 n
O15 Ge6 1.726(11) . 1_555 n
O16 Ge4 1.760(11) . 1_555 n
O16 Ge5 1.753(11) . 1_545 n
O17 Ge4 1.744(10) . 1_555 n
O17 Ge6 1.756(11) . 1_555 n
O18 Ge5 1.737(10) . 1_555 n
O18 Ge6 1.750(11) . 1_555 n
C1 C2 1.493(12) . 1_555 n
C2 C1 1.493(12) . 1_555 n
C2 C3 1.495(12) . 1_555 n
C3 C2 1.495(12) . 1_555 n
C3 C4 1.503(12) . 1_555 n
C4 C3 1.503(12) . 1_555 n
C5 C6 1.481(12) . 1_555 n
C6 C5 1.481(12) . 1_555 n
C6 C7 1.491(12) . 1_555 n
C7 C6 1.491(12) . 1_555 n
C7 C8 1.504(12) . 1_555 n
C8 C7 1.504(12) . 1_555 n
